data_7209618
loop_
_publ_author_name
'You, Li-Sheng'
'Zhu, Qin-Yu'
'Zhang, Xiang'
'Pu, Ya-Yang'
'Bian, Guo-Qing'
'Dai, Jie'

_publ_section_title
;
 A new type of germanium--vanadate cluster, [Ge5V6O21(heda)6] (Hheda =
 N-(2-hydroxyethyl)ethylenediamine)
;
_journal_issue 13
_journal_name_full CrystEngComm
_journal_page_first 2411
_journal_paper_doi 10.1039/c3ce26726a
_journal_volume 15
_journal_year 2013
_chemical_formula_sum 'C24 H72 Ge5 N12 O30 V6'
_chemical_formula_weight 1677.50
_chemical_name_systematic
;
?
;
_space_group_IT_number 15
_symmetry_cell_setting monoclinic
_symmetry_space_group_name_Hall '-C 2yc'
_symmetry_space_group_name_H-M 'C 1 2/c 1'
_atom_sites_solution_hydrogens geom
_atom_sites_solution_primary direct
_atom_sites_solution_secondary difmap
_audit_creation_method SHELXL-97
_cell_angle_alpha 90.00
_cell_angle_beta 90.214(3)
_cell_angle_gamma 90.00
_cell_formula_units_Z 8
_cell_length_a 26.1217(10)
_cell_length_b 20.3172(6)
_cell_length_c 21.5286(5)
_cell_measurement_reflns_used 4181
_cell_measurement_temperature 293(2)
_cell_measurement_theta_max 29.3
_cell_measurement_theta_min 3.0
_cell_volume 11425.6(6)
_computing_structure_refinement 'SHELXL-97 (Sheldrick, 1997)'
_computing_structure_solution 'SHELXS-97 (Sheldrick, 1990)'
_diffrn_ambient_temperature 293(2)
_diffrn_detector_area_resol_mean 14.63
_diffrn_measured_fraction_theta_full 0.945
_diffrn_measured_fraction_theta_max 0.945
_diffrn_measurement_device_type 'Rigaku Saturn'
_diffrn_measurement_method \w
_diffrn_radiation_monochromator graphite
_diffrn_radiation_source 'fine-focus sealed tube'
_diffrn_radiation_type MoK\a
_diffrn_radiation_wavelength 0.71073
_diffrn_reflns_av_R_equivalents 0.0557
_diffrn_reflns_av_sigmaI/netI 0.1020
_diffrn_reflns_limit_h_max 31
_diffrn_reflns_limit_h_min -24
_diffrn_reflns_limit_k_max 18
_diffrn_reflns_limit_k_min -24
_diffrn_reflns_limit_l_max 25
_diffrn_reflns_limit_l_min -25
_diffrn_reflns_number 18687
_diffrn_reflns_theta_full 25.00
_diffrn_reflns_theta_max 25.00
_diffrn_reflns_theta_min 3.18
_exptl_absorpt_coefficient_mu 3.611
_exptl_absorpt_correction_T_max 0.7141
_exptl_absorpt_correction_T_min 0.2654
_exptl_absorpt_correction_type multi-scan
_exptl_absorpt_process_details 'Jacobson, R. (1998) Private communication '
_exptl_crystal_colour colorless
_exptl_crystal_density_diffrn 1.925
_exptl_crystal_density_method 'not measured'
_exptl_crystal_description Block
_exptl_crystal_F_000 6656
_exptl_crystal_size_max 0.50
_exptl_crystal_size_mid 0.40
_exptl_crystal_size_min 0.10
_refine_diff_density_max 1.758
_refine_diff_density_min -0.924
_refine_diff_density_rms 0.167
_refine_ls_extinction_method none
_refine_ls_goodness_of_fit_ref 1.042
_refine_ls_hydrogen_treatment mixed
_refine_ls_matrix_type full
_refine_ls_number_parameters 676
_refine_ls_number_reflns 9514
_refine_ls_number_restraints 122
_refine_ls_restrained_S_all 1.054
_refine_ls_R_factor_all 0.1205
_refine_ls_R_factor_gt 0.0686
_refine_ls_shift/su_max 0.024
_refine_ls_shift/su_mean 0.001
_refine_ls_structure_factor_coef Fsqd
_refine_ls_weighting_details 'calc w=1/[\s^2^(Fo^2^)+(0.0910P)^2^+86.9931P] where P=(Fo^2^+2Fc^2^)/3'
_refine_ls_weighting_scheme calc
_refine_ls_wR_factor_gt 0.1644
_refine_ls_wR_factor_ref 0.1976
_reflns_number_gt 5974
_reflns_number_total 9514
_reflns_threshold_expression >2sigma(I)
_cod_data_source_file c3ce26726a.txt
_cod_data_source_block l
_cod_original_sg_symbol_Hall '-C 2yc '
_cod_original_sg_symbol_H-M 'C 2/c '
_cod_database_code 7209618

loop_
_symmetry_equiv_pos_as_xyz
'x, y, z'
'-x, y, -z+1/2'
'x+1/2, y+1/2, z'
'-x+1/2, y+1/2, -z+1/2'
'-x, -y, -z'
'x, -y, z-1/2'
'-x+1/2, -y+1/2, -z'
'x+1/2, -y+1/2, z-1/2'

loop_
_atom_site_label
_atom_site_type_symbol
_atom_site_fract_x
_atom_site_fract_y
_atom_site_fract_z
_atom_site_U_iso_or_equiv
_atom_site_adp_type
_atom_site_occupancy
_atom_site_symmetry_multiplicity
_atom_site_calc_flag
_atom_site_refinement_flags
V1 V 0.34488(7) 1.05824(9) 0.62421(7) 0.0312(5) Uani 1 1 d .
V2 V 0.33488(7) 1.12922(9) 0.75765(7) 0.0295(4) Uani 1 1 d .
V3 V 0.24215(7) 1.00410(9) 0.58529(7) 0.0312(5) Uani 1 1 d .
V4 V 0.22828(7) 1.08772(9) 0.81503(7) 0.0287(4) Uani 1 1 d .
V5 V 0.14264(8) 1.09265(10) 0.60230(8) 0.0363(5) Uani 1 1 d .
V6 V 0.13035(7) 1.12682(10) 0.74834(8) 0.0353(5) Uani 1 1 d .
Ge1 Ge 0.24311(4) 1.17308(5) 0.66002(4) 0.0275(3) Uani 1 1 d .
Ge2 Ge 0.17304(5) 0.97707(6) 0.71505(5) 0.0352(3) Uani 1 1 d .
Ge3 Ge 0.28712(5) 0.96982(5) 0.73227(4) 0.0304(3) Uani 1 1 d .
Ge4 Ge 0.23263(4) 1.23212(5) 0.79285(4) 0.0281(3) Uani 1 1 d .
Ge5 Ge 0.25375(5) 1.13175(5) 0.52034(4) 0.0298(3) Uani 1 1 d .
O1 O 0.2858(3) 1.0383(3) 0.7798(3) 0.0292(17) Uani 1 1 d .
O2 O 0.2771(3) 1.1606(3) 0.8079(3) 0.0274(16) Uani 1 1 d .
O3 O 0.2399(3) 1.2407(3) 0.7087(3) 0.0299(17) Uani 1 1 d .
O4 O 0.2267(3) 0.9291(3) 0.7373(3) 0.0313(17) Uani 1 1 d .
O5 O 0.2960(3) 1.1265(3) 0.6798(3) 0.0308(17) Uani 1 1 d .
O6 O 0.1855(3) 1.1642(3) 0.7980(3) 0.0290(17) Uani 1 1 d .
O7 O 0.2509(3) 1.1945(3) 0.5825(3) 0.0282(16) Uani 1 1 d .
O8 O 0.1720(3) 1.0435(3) 0.7675(3) 0.0304(17) Uani 1 1 d .
O9 O 0.1804(3) 0.9977(4) 0.6375(3) 0.0376(19) Uani 1 1 d .
O10 O 0.2938(3) 1.0673(3) 0.5593(3) 0.0309(17) Uani 1 1 d .
O11 O 0.3905(3) 1.0154(4) 0.5946(3) 0.047(2) Uani 1 1 d .
O12 O 0.2936(3) 0.9898(3) 0.6529(3) 0.0323(18) Uani 1 1 d .
O13 O 0.2017(3) 1.0744(3) 0.5473(3) 0.0325(18) Uani 1 1 d .
O14 O 0.3753(3) 1.0647(4) 0.7109(3) 0.0349(18) Uani 1 1 d .
O15 O 0.3667(3) 1.1967(4) 0.7515(3) 0.043(2) Uani 1 1 d .
O16 O 0.1186(3) 1.1550(4) 0.5659(3) 0.045(2) Uani 1 1 d .
O17 O 0.1850(3) 1.1309(3) 0.6681(3) 0.0318(17) Uani 1 1 d .
O18 O 0.2440(3) 0.9407(4) 0.5399(3) 0.045(2) Uani 1 1 d .
O19 O 0.2231(3) 1.0648(4) 0.8860(3) 0.041(2) Uani 1 1 d .
O20 O 0.0987(3) 1.0819(4) 0.6753(3) 0.044(2) Uani 1 1 d .
O21 O 0.3333(3) 0.9151(4) 0.7584(3) 0.0380(19) Uani 1 1 d .
O22 O 0.0822(3) 1.1238(4) 0.7950(3) 0.049(2) Uani 1 1 d .
O23 O 0.1203(3) 0.9255(4) 0.7242(4) 0.053(2) Uani 1 1 d .
O24 O 0.1127(4) 1.2213(5) 0.7080(4) 0.071(3) Uani 1 1 d .
O25 O 0.3759(3) 1.1526(5) 0.5989(4) 0.059(2) Uani 1 1 d .
O27 O 0.1829(3) 1.2981(4) 0.7936(3) 0.0384(19) Uani 1 1 d .
O28 O 0.3100(3) 1.1771(4) 0.4885(3) 0.0362(19) Uani 1 1 d .
N1 N 0.0853(4) 1.0226(6) 0.5689(4) 0.059(3) Uani 1 1 d .
N2 N 0.1063(6) 0.9687(11) 0.4065(6) 0.134(8) Uani 1 1 d .
N3 N 0.0012(7) 1.3270(10) 0.6676(12) 0.175(7) Uani 1 1 d DU
N4 N -0.0119(13) 1.4770(15) 0.5724(14) 0.253(9) Uani 1 1 d DU
N5 N 0.2296(4) 1.2449(5) 0.8898(4) 0.045(3) Uani 1 1 d U
N6 N 0.2930(4) 1.2942(4) 0.8019(3) 0.034(2) Uani 1 1 d .
N7 N 0.3821(4) 1.0897(6) 0.8321(4) 0.056(3) Uani 1 1 d DU
N8 N 0.3560(12) 1.079(2) 0.9693(15) 0.281(14) Uani 1 1 d DU
N9 N 0.4933(7) 1.2293(11) 0.5331(14) 0.190(12) Uani 1 1 d .
N10 N 0.5933(8) 1.2915(13) 0.5215(10) 0.172(8) Uani 1 1 d DU
N11 N 0.2567(4) 1.0797(5) 0.4367(4) 0.040(2) Uani 1 1 d .
N12 N 0.2005(4) 1.1855(4) 0.4719(3) 0.037(2) Uani 1 1 d .
C1 C 0.0486(5) 1.0537(7) 0.6692(5) 0.055(4) Uani 1 1 d .
H1A H 0.0232 1.0837 0.6857 0.066 Uiso 1 1 calc R
H1B H 0.0468 1.0129 0.6926 0.066 Uiso 1 1 calc R
C2 C 0.0378(6) 1.0407(10) 0.6032(6) 0.083(5) Uani 1 1 d .
H2A H 0.0227 1.0796 0.5845 0.100 Uiso 1 1 calc R
H2B H 0.0132 1.0051 0.5998 0.100 Uiso 1 1 calc R
C3 C 0.0754(7) 1.0147(12) 0.5046(7) 0.111(8) Uani 1 1 d .
H3A H 0.0726 1.0579 0.4856 0.133 Uiso 1 1 calc R
H3B H 0.0428 0.9926 0.4993 0.133 Uiso 1 1 calc R
C4 C 0.1155(7) 0.9766(12) 0.4714(8) 0.114(8) Uani 1 1 d .
H4A H 0.1481 0.9986 0.4771 0.137 Uiso 1 1 calc R
H4B H 0.1181 0.9334 0.4903 0.137 Uiso 1 1 calc R
C5 C 0.0596(6) 1.2419(8) 0.7049(8) 0.086(5) Uani 1 1 d .
H5A H 0.0461 1.2454 0.7467 0.103 Uiso 1 1 calc R
H5B H 0.0399 1.2088 0.6829 0.103 Uiso 1 1 calc R
C6 C 0.0537(7) 1.3093(11) 0.6714(11) 0.133(8) Uani 1 1 d DU
H6A H 0.0725 1.3428 0.6940 0.159 Uiso 1 1 calc R
H6B H 0.0679 1.3063 0.6299 0.159 Uiso 1 1 calc R
C7 C -0.0054(13) 1.3979(12) 0.6561(16) 0.212(8) Uani 1 1 d DU
H7A H -0.0392 1.4119 0.6691 0.254 Uiso 1 1 calc R
H7B H 0.0199 1.4228 0.6795 0.254 Uiso 1 1 calc R
C8 C 0.0008(16) 1.4089(15) 0.593(2) 0.253(9) Uani 1 1 d DU
H8A H -0.0208 1.3783 0.5699 0.304 Uiso 1 1 calc R
H8B H 0.0361 1.3996 0.5816 0.304 Uiso 1 1 calc R
C9 C 0.1540(5) 1.3002(7) 0.8503(5) 0.055(3) Uani 1 1 d U
H9A H 0.1302 1.2636 0.8515 0.066 Uiso 1 1 calc R
H9B H 0.1346 1.3408 0.8524 0.066 Uiso 1 1 calc R
C10 C 0.1899(6) 1.2962(8) 0.9039(6) 0.073(4) Uani 1 1 d U
H10A H 0.1714 1.2844 0.9412 0.088 Uiso 1 1 calc R
H10B H 0.2062 1.3385 0.9106 0.088 Uiso 1 1 calc R
C11 C 0.2809(6) 1.2649(8) 0.9107(5) 0.068(4) Uani 1 1 d .
H11A H 0.3022 1.2261 0.9151 0.082 Uiso 1 1 calc R
H11B H 0.2782 1.2855 0.9512 0.082 Uiso 1 1 calc R
C12 C 0.3061(6) 1.3115(7) 0.8673(5) 0.057(4) Uani 1 1 d .
H12A H 0.3430 1.3096 0.8730 0.069 Uiso 1 1 calc R
H12B H 0.2950 1.3560 0.8761 0.069 Uiso 1 1 calc R
C13 C 0.4194(5) 1.0367(7) 0.7396(5) 0.052(3) Uani 1 1 d U
H13A H 0.4495 1.0466 0.7151 0.063 Uiso 1 1 calc R
H13B H 0.4157 0.9892 0.7416 0.063 Uiso 1 1 calc R
C14 C 0.4256(7) 1.0630(10) 0.8016(7) 0.099(5) Uani 1 1 d U
H14A H 0.4391 1.0281 0.8276 0.118 Uiso 1 1 calc R
H14B H 0.4515 1.0971 0.7998 0.118 Uiso 1 1 calc R
C15 C 0.3876(10) 1.1231(12) 0.8895(8) 0.143(5) Uani 1 1 d DU
H15A H 0.3549 1.1423 0.9004 0.172 Uiso 1 1 calc R
H15B H 0.4118 1.1589 0.8840 0.172 Uiso 1 1 calc R
C16 C 0.4062(9) 1.0798(13) 0.9447(9) 0.143(5) Uani 1 1 d DU
H16A H 0.4185 1.0367 0.9322 0.172 Uiso 1 1 calc R
H16B H 0.4310 1.1015 0.9714 0.172 Uiso 1 1 calc R
C17 C 0.4297(6) 1.1603(7) 0.5792(7) 0.066(4) Uani 1 1 d .
H17A H 0.4520 1.1530 0.6147 0.079 Uiso 1 1 calc R
H17B H 0.4375 1.1271 0.5483 0.079 Uiso 1 1 calc R
C18 C 0.4403(7) 1.2256(9) 0.5532(11) 0.109(7) Uani 1 1 d .
H18A H 0.4178 1.2337 0.5181 0.131 Uiso 1 1 calc R
H18B H 0.4339 1.2591 0.5843 0.131 Uiso 1 1 calc R
C19 C 0.5011(10) 1.2927(17) 0.4942(14) 0.191(8) Uani 1 1 d DU
H19A H 0.4765 1.2947 0.4604 0.229 Uiso 1 1 calc R
H19B H 0.4970 1.3316 0.5199 0.229 Uiso 1 1 calc R
C20 C 0.5560(9) 1.2884(18) 0.4688(12) 0.191(8) Uani 1 1 d DU
H20A H 0.5604 1.2474 0.4463 0.229 Uiso 1 1 calc R
H20B H 0.5622 1.3245 0.4403 0.229 Uiso 1 1 calc R
C21 C 0.3295(6) 1.1535(7) 0.4324(5) 0.058(4) Uani 1 1 d .
H21A H 0.3666 1.1525 0.4347 0.070 Uiso 1 1 calc R
H21B H 0.3198 1.1832 0.3991 0.070 Uiso 1 1 calc R
C22 C 0.3100(6) 1.0859(7) 0.4181(5) 0.064(4) Uani 1 1 d .
H22A H 0.3130 1.0776 0.3739 0.077 Uiso 1 1 calc R
H22B H 0.3306 1.0536 0.4400 0.077 Uiso 1 1 calc R
C23 C 0.2216(6) 1.1069(8) 0.3902(6) 0.069(5) Uani 1 1 d .
H23A H 0.2047 1.0711 0.3686 0.082 Uiso 1 1 calc R
H23B H 0.2411 1.1318 0.3600 0.082 Uiso 1 1 calc R
C24 C 0.1823(7) 1.1503(8) 0.4180(6) 0.076(5) Uani 1 1 d .
H24A H 0.1710 1.1818 0.3870 0.091 Uiso 1 1 calc R
H24B H 0.1530 1.1239 0.4297 0.091 Uiso 1 1 calc R
O29 O 0.0709(9) 0.9232(14) 0.8325(9) 0.232(11) Uani 1 1 d .
O30 O 0.0601(9) 0.8830(11) 0.6207(10) 0.227(11) Uani 1 1 d .
O31 O 0.1821(7) 1.1521(8) 0.9714(7) 0.147(6) Uani 1 1 d .

loop_
_atom_site_aniso_label
_atom_site_aniso_U_11
_atom_site_aniso_U_22
_atom_site_aniso_U_33
_atom_site_aniso_U_23
_atom_site_aniso_U_13
_atom_site_aniso_U_12
V1 0.0409(12) 0.0320(10) 0.0207(8) 0.0017(8) 0.0040(7) 0.0093(9)
V2 0.0391(12) 0.0273(10) 0.0220(8) 0.0003(7) -0.0023(7) 0.0045(9)
V3 0.0530(14) 0.0256(10) 0.0150(8) -0.0001(7) -0.0005(7) 0.0003(9)
V4 0.0444(12) 0.0254(10) 0.0164(8) 0.0001(7) 0.0034(7) -0.0010(8)
V5 0.0407(13) 0.0432(12) 0.0249(8) -0.0021(8) -0.0047(8) -0.0020(10)
V6 0.0383(13) 0.0387(11) 0.0290(9) 0.0014(8) 0.0044(8) -0.0006(9)
Ge1 0.0366(7) 0.0292(6) 0.0167(5) 0.0005(4) 0.0013(4) 0.0028(5)
Ge2 0.0496(8) 0.0308(7) 0.0252(5) 0.0013(5) 0.0010(5) -0.0070(6)
Ge3 0.0501(8) 0.0237(6) 0.0174(5) 0.0002(4) -0.0006(5) 0.0007(5)
Ge4 0.0432(8) 0.0244(6) 0.0167(5) -0.0014(4) 0.0042(4) 0.0023(5)
Ge5 0.0494(8) 0.0268(6) 0.0132(5) 0.0006(4) 0.0007(4) 0.0032(5)
O1 0.048(5) 0.021(4) 0.018(3) -0.004(3) -0.003(3) 0.002(3)
O2 0.042(5) 0.024(4) 0.016(3) -0.005(3) 0.000(3) 0.001(3)
O3 0.048(5) 0.029(4) 0.013(3) 0.005(3) 0.005(3) 0.001(3)
O4 0.046(5) 0.023(4) 0.025(3) 0.000(3) 0.001(3) 0.000(3)
O5 0.036(5) 0.037(4) 0.019(3) -0.001(3) 0.005(3) 0.008(4)
O6 0.043(5) 0.027(4) 0.017(3) -0.001(3) 0.001(3) 0.004(3)
O7 0.042(5) 0.028(4) 0.015(3) 0.000(3) 0.003(3) 0.004(3)
O8 0.039(5) 0.029(4) 0.024(3) -0.002(3) 0.005(3) 0.001(3)
O9 0.060(6) 0.033(4) 0.020(3) 0.000(3) 0.000(3) -0.001(4)
O10 0.052(5) 0.026(4) 0.014(3) 0.003(3) 0.003(3) 0.011(4)
O11 0.052(6) 0.049(5) 0.041(4) -0.005(4) 0.009(4) 0.020(4)
O12 0.058(5) 0.026(4) 0.013(3) 0.005(3) -0.003(3) 0.005(4)
O13 0.051(5) 0.028(4) 0.019(3) 0.006(3) -0.007(3) -0.005(4)
O14 0.034(5) 0.041(4) 0.029(3) -0.002(3) -0.007(3) 0.015(4)
O15 0.042(5) 0.038(5) 0.049(4) -0.005(4) 0.003(4) -0.001(4)
O16 0.048(5) 0.056(5) 0.031(4) -0.003(4) -0.003(3) 0.008(4)
O17 0.043(5) 0.034(4) 0.019(3) 0.000(3) 0.001(3) -0.002(4)
O18 0.091(7) 0.030(4) 0.014(3) -0.002(3) -0.003(3) 0.001(4)
O19 0.058(6) 0.048(5) 0.018(3) 0.008(3) 0.005(3) 0.003(4)
O20 0.034(5) 0.062(6) 0.036(4) -0.005(4) -0.001(3) -0.010(4)
O21 0.056(5) 0.035(4) 0.023(3) 0.000(3) -0.012(3) 0.001(4)
O22 0.041(5) 0.064(6) 0.042(4) -0.003(4) 0.011(4) 0.007(4)
O23 0.059(6) 0.048(5) 0.052(5) 0.003(4) 0.001(4) -0.014(5)
O24 0.066(7) 0.069(7) 0.078(6) 0.016(6) 0.004(5) 0.017(6)
O25 0.053(6) 0.064(6) 0.061(5) 0.012(5) 0.008(4) -0.001(5)
O27 0.051(5) 0.035(4) 0.029(4) 0.003(3) 0.014(3) 0.008(4)
O28 0.056(5) 0.033(4) 0.020(3) 0.005(3) 0.007(3) 0.003(4)
N1 0.056(8) 0.082(9) 0.038(5) -0.018(6) -0.008(5) -0.018(6)
N2 0.080(11) 0.25(2) 0.072(9) -0.055(12) 0.005(8) -0.024(13)
N3 0.135(13) 0.130(12) 0.260(16) 0.087(13) 0.042(13) 0.053(12)
N4 0.233(16) 0.209(16) 0.319(18) 0.077(17) 0.055(16) 0.057(15)
N5 0.065(7) 0.048(6) 0.021(4) -0.010(4) 0.003(4) 0.006(5)
N6 0.058(7) 0.022(5) 0.022(4) -0.005(4) -0.006(4) -0.002(4)
N7 0.068(7) 0.080(7) 0.021(4) -0.007(5) -0.021(4) 0.032(6)
N8 0.25(2) 0.35(3) 0.24(2) -0.02(3) 0.09(2) 0.00(3)
N9 0.079(14) 0.142(19) 0.35(3) 0.09(2) 0.059(17) -0.010(13)
N10 0.119(14) 0.244(19) 0.152(15) 0.031(15) 0.001(10) -0.081(15)
N11 0.065(7) 0.035(5) 0.019(4) -0.004(4) 0.003(4) 0.007(5)
N12 0.064(7) 0.024(5) 0.023(4) -0.001(4) -0.010(4) 0.008(5)
C1 0.044(9) 0.073(10) 0.048(7) 0.001(7) 0.003(6) -0.016(7)
C2 0.079(12) 0.122(15) 0.049(8) -0.011(9) 0.011(8) -0.025(11)
C3 0.070(13) 0.20(2) 0.060(10) -0.038(12) 0.014(8) -0.050(14)
C4 0.091(14) 0.17(2) 0.083(11) -0.083(13) 0.011(10) -0.035(14)
C5 0.056(11) 0.080(12) 0.122(14) 0.042(11) 0.016(9) 0.026(9)
C6 0.079(12) 0.136(15) 0.184(16) 0.108(14) 0.046(12) 0.034(12)
C7 0.186(16) 0.151(14) 0.300(18) 0.064(17) 0.058(16) 0.055(15)
C8 0.233(16) 0.209(16) 0.319(18) 0.077(17) 0.055(16) 0.057(15)
C9 0.065(9) 0.063(8) 0.038(6) -0.005(6) 0.028(5) 0.013(7)
C10 0.091(10) 0.089(9) 0.040(6) -0.015(7) 0.016(6) 0.025(8)
C11 0.109(14) 0.065(10) 0.030(6) -0.007(7) -0.004(7) -0.002(9)
C12 0.091(11) 0.054(8) 0.026(6) -0.004(6) -0.003(6) -0.015(8)
C13 0.056(8) 0.065(8) 0.036(6) -0.010(6) -0.012(5) 0.021(7)
C14 0.100(10) 0.130(11) 0.066(7) -0.028(8) -0.039(7) 0.075(9)
C15 0.168(10) 0.178(11) 0.083(7) -0.024(8) -0.063(7) 0.074(10)
C16 0.168(10) 0.178(11) 0.083(7) -0.024(8) -0.063(7) 0.074(10)
C17 0.057(10) 0.061(9) 0.078(9) 0.005(8) 0.027(8) -0.007(8)
C18 0.064(13) 0.075(13) 0.19(2) 0.049(14) 0.026(13) 0.008(10)
C19 0.134(14) 0.242(17) 0.197(15) 0.025(15) 0.001(11) -0.076(15)
C20 0.134(14) 0.242(17) 0.197(15) 0.025(15) 0.001(11) -0.076(15)
C21 0.076(11) 0.068(10) 0.031(6) -0.004(6) 0.023(6) 0.002(8)
C22 0.101(13) 0.059(9) 0.032(6) -0.010(6) 0.019(7) 0.014(9)
C23 0.093(12) 0.077(11) 0.035(7) -0.015(7) -0.021(7) 0.024(9)
C24 0.108(14) 0.083(12) 0.036(7) -0.017(7) -0.027(7) -0.003(10)
O29 0.24(2) 0.32(3) 0.138(15) -0.020(18) 0.049(15) 0.06(2)
O30 0.25(2) 0.19(2) 0.23(2) 0.030(18) -0.128(19) -0.089(19)
O31 0.198(17) 0.136(13) 0.106(10) -0.026(10) 0.012(10) -0.013(12)

loop_
_atom_type_symbol
_atom_type_description
_atom_type_scat_dispersion_real
_atom_type_scat_dispersion_imag
_atom_type_scat_source
C C 0.0033 0.0016 'International Tables Vol C Tables 4.2.6.8 and 6.1.1.4'
H H 0.0000 0.0000 'International Tables Vol C Tables 4.2.6.8 and 6.1.1.4'
O O 0.0106 0.0060 'International Tables Vol C Tables 4.2.6.8 and 6.1.1.4'
Ge Ge 0.1547 1.8001 'International Tables Vol C Tables 4.2.6.8 and 6.1.1.4'
V V 0.3005 0.5294 'International Tables Vol C Tables 4.2.6.8 and 6.1.1.4'
N N 0.0061 0.0033 'International Tables Vol C Tables 4.2.6.8 and 6.1.1.4'

loop_
_geom_angle_atom_site_label_1
_geom_angle_atom_site_label_2
_geom_angle_atom_site_label_3
_geom_angle
O11 V1 O10 106.0(3)
O11 V1 O14 96.3(4)
O10 V1 O14 157.4(3)
O11 V1 O12 103.9(4)
O10 V1 O12 80.3(3)
O14 V1 O12 91.2(3)
O11 V1 O25 95.8(4)
O10 V1 O25 89.6(3)
O14 V1 O25 91.6(3)
O12 V1 O25 159.6(3)
O11 V1 O5 166.7(4)
O10 V1 O5 86.2(3)
O14 V1 O5 72.0(3)
O12 V1 O5 83.2(3)
O25 V1 O5 78.5(3)
O11 V1 V3 110.6(3)
O10 V1 V3 39.1(2)
O14 V1 V3 128.6(2)
O12 V1 V3 41.13(18)
O25 V1 V3 126.2(3)
O5 V1 V3 82.2(2)
O15 V2 O5 102.8(3)
O15 V2 O14 104.4(4)
O5 V2 O14 79.7(3)
O15 V2 O2 99.6(3)
O5 V2 O2 94.8(3)
O14 V2 O2 156.0(3)
O15 V2 N7 94.8(4)
O5 V2 N7 155.9(4)
O14 V2 N7 80.0(3)
O2 V2 N7 98.6(3)
O15 V2 O1 171.9(3)
O5 V2 O1 82.3(3)
O14 V2 O1 82.6(3)
O2 V2 O1 73.5(3)
N7 V2 O1 82.3(4)
O18 V3 O10 109.3(3)
O18 V3 O13 110.3(3)
O10 V3 O13 76.8(3)
O18 V3 O9 108.6(4)
O10 V3 O9 140.9(3)
O13 V3 O9 81.1(3)
O18 V3 O12 107.7(3)
O10 V3 O12 80.8(3)
O13 V3 O12 140.5(3)
O9 V3 O12 97.1(3)
O18 V3 Ge5 114.1(2)
O10 V3 Ge5 38.2(2)
O13 V3 Ge5 38.6(2)
O9 V3 Ge5 114.3(2)
O12 V3 Ge5 113.7(2)
O18 V3 V1 115.5(3)
O10 V3 V1 38.92(19)
O13 V3 V1 109.2(2)
O9 V3 V1 126.4(2)
O12 V3 V1 41.9(2)
Ge5 V3 V1 73.70(6)
O19 V4 O6 111.2(3)
O19 V4 O2 110.6(3)
O6 V4 O2 75.9(3)
O19 V4 O1 106.7(3)
O6 V4 O1 140.8(3)
O2 V4 O1 81.8(3)
O19 V4 O8 107.0(4)
O6 V4 O8 80.9(3)
O2 V4 O8 140.9(3)
O1 V4 O8 97.7(3)
O19 V4 Ge4 116.3(3)
O6 V4 Ge4 37.4(2)
O2 V4 Ge4 38.5(2)
O1 V4 Ge4 114.4(2)
O8 V4 Ge4 112.9(2)
O19 V4 V6 116.9(3)
O6 V4 V6 38.7(2)
O2 V4 V6 108.2(2)
O1 V4 V6 126.62(19)
O8 V4 V6 42.2(2)
Ge4 V4 V6 72.45(6)
O16 V5 O17 104.9(4)
O16 V5 O20 104.4(4)
O17 V5 O20 78.2(3)
O16 V5 O13 99.1(3)
O17 V5 O13 93.9(3)
O20 V5 O13 156.4(3)
O16 V5 N1 94.9(4)
O17 V5 N1 152.0(3)
O20 V5 N1 77.8(4)
O13 V5 N1 102.4(3)
O16 V5 O9 170.2(3)
O17 V5 O9 81.6(3)
O20 V5 O9 83.9(3)
O13 V5 O9 72.9(3)
N1 V5 O9 81.7(4)
O22 V6 O6 104.4(4)
O22 V6 O20 98.8(4)
O6 V6 O20 156.3(3)
O22 V6 O8 104.9(4)
O6 V6 O8 79.7(3)
O20 V6 O8 89.9(3)
O22 V6 O24 96.8(4)
O6 V6 O24 91.7(4)
O20 V6 O24 90.2(4)
O8 V6 O24 158.0(3)
O22 V6 O17 168.2(4)
O6 V6 O17 86.4(3)
O20 V6 O17 70.9(3)
O8 V6 O17 81.2(3)
O24 V6 O17 78.0(3)
O22 V6 V4 110.6(3)
O6 V6 V4 38.8(2)
O20 V6 V4 126.8(3)
O8 V6 V4 40.9(2)
O24 V6 V4 127.0(3)
O17 V6 V4 80.62(19)
O5 Ge1 O3 109.0(3)
O5 Ge1 O7 106.1(3)
O3 Ge1 O7 112.9(3)
O5 Ge1 O17 113.6(3)
O3 Ge1 O17 106.5(3)
O7 Ge1 O17 108.8(3)
O9 Ge2 O23 110.2(4)
O9 Ge2 O8 115.7(3)
O23 Ge2 O8 112.0(4)
O9 Ge2 O4 107.6(3)
O23 Ge2 O4 105.3(4)
O8 Ge2 O4 105.2(3)
O1 Ge3 O21 109.9(3)
O1 Ge3 O12 113.0(3)
O21 Ge3 O12 113.1(3)
O1 Ge3 O4 108.5(3)
O21 Ge3 O4 107.3(3)
O12 Ge3 O4 104.6(3)
O3 Ge4 O6 101.6(3)
O3 Ge4 O27 90.9(3)
O6 Ge4 O27 94.1(3)
O3 Ge4 O2 100.2(3)
O6 Ge4 O2 79.9(3)
O27 Ge4 O2 168.2(3)
O3 Ge4 N6 87.3(3)
O6 Ge4 N6 166.9(3)
O27 Ge4 N6 95.4(3)
O2 Ge4 N6 89.2(3)
O3 Ge4 N5 166.9(4)
O6 Ge4 N5 90.3(3)
O27 Ge4 N5 82.8(3)
O2 Ge4 N5 87.1(3)
N6 Ge4 N5 82.0(4)
O3 Ge4 V4 104.9(2)
O6 Ge4 V4 39.7(2)
O27 Ge4 V4 132.8(2)
O2 Ge4 V4 40.2(2)
N6 Ge4 V4 128.9(3)
N5 Ge4 V4 87.7(3)
O7 Ge5 O28 87.7(3)
O7 Ge5 O10 100.5(3)
O28 Ge5 O10 94.0(3)
O7 Ge5 O13 99.9(3)
O28 Ge5 O13 171.2(3)
O10 Ge5 O13 80.3(3)
O7 Ge5 N12 88.4(3)
O28 Ge5 N12 94.8(3)
O10 Ge5 N12 167.7(3)
O13 Ge5 N12 89.8(3)
O7 Ge5 N11 166.8(3)
O28 Ge5 N11 84.4(3)
O10 Ge5 N11 90.6(3)
O13 Ge5 N11 88.9(3)
N12 Ge5 N11 81.9(3)
O7 Ge5 V3 104.9(2)
O28 Ge5 V3 133.4(2)
O10 Ge5 V3 40.0(2)
O13 Ge5 V3 40.4(2)
N12 Ge5 V3 129.5(3)
N11 Ge5 V3 88.2(3)
Ge3 O1 V4 131.2(4)
Ge3 O1 V2 120.8(3)
V4 O1 V2 95.6(3)
Ge4 O2 V4 101.3(3)
Ge4 O2 V2 128.9(3)
V4 O2 V2 107.4(3)
Ge1 O3 Ge4 122.0(4)
Ge2 O4 Ge3 115.3(4)
Ge1 O5 V2 127.4(4)
Ge1 O5 V1 131.8(3)
V2 O5 V1 100.4(3)
Ge4 O6 V6 138.5(3)
Ge4 O6 V4 102.9(3)
V6 O6 V4 102.4(3)
Ge1 O7 Ge5 121.8(4)
Ge2 O8 V4 131.3(4)
Ge2 O8 V6 120.9(3)
V4 O8 V6 96.9(3)
Ge2 O9 V3 131.2(4)
Ge2 O9 V5 118.2(4)
V3 O9 V5 96.2(3)
Ge5 O10 V1 140.5(4)
Ge5 O10 V3 101.7(3)
V1 O10 V3 101.9(3)
Ge3 O12 V3 132.3(4)
Ge3 O12 V1 121.2(4)
V3 O12 V1 97.0(3)
Ge5 O13 V3 101.0(3)
Ge5 O13 V5 129.2(4)
V3 O13 V5 107.9(3)
C13 O14 V2 118.7(6)
C13 O14 V1 133.4(6)
V2 O14 V1 107.7(3)
Ge1 O17 V5 127.6(3)
Ge1 O17 V6 130.4(3)
V5 O17 V6 100.6(3)
C1 O20 V5 120.5(6)
C1 O20 V6 129.1(6)
V5 O20 V6 109.8(4)
C5 O24 V6 118.6(9)
C17 O25 V1 121.8(8)
C9 O27 Ge4 113.3(7)
C21 O28 Ge5 116.0(8)
C3 N1 C2 111.3(12)
C3 N1 V5 121.2(10)
C2 N1 V5 104.2(9)
C6 N3 C7 112(2)
C11 N5 C10 112.0(11)
C11 N5 Ge4 107.5(7)
C10 N5 Ge4 108.3(7)
C12 N6 Ge4 114.4(7)
C15 N7 C14 120.4(14)
C15 N7 V2 121.5(10)
C14 N7 V2 104.7(7)
C18 N9 C19 109.3(18)
C22 N11 C23 112.1(10)
C22 N11 Ge5 103.4(7)
C23 N11 Ge5 111.9(7)
C24 N12 Ge5 111.5(8)
O20 C1 C2 109.4(10)
C1 C2 N1 111.5(12)
N1 C3 C4 113.7(16)
N2 C4 C3 114.4(17)
O24 C5 C6 111.6(13)
N3 C6 C5 110.1(15)
C8 C7 N3 108(3)
C7 C8 N4 114(3)
O27 C9 C10 109.1(11)
C9 C10 N5 108.4(10)
N5 C11 C12 113.0(11)
C11 C12 N6 110.1(10)
O14 C13 C14 110.0(10)
N7 C14 C13 118.7(12)
N7 C15 C16 115.3(17)
N8 C16 C15 90(2)
C18 C17 O25 112.8(13)
N9 C18 C17 110.0(16)
C20 C19 N9 106(2)
N10 C20 C19 110(2)
O28 C21 C22 111.7(10)
N11 C22 C21 110.3(11)
N11 C23 C24 112.5(10)
N12 C24 C23 113.2(12)

loop_
_geom_bond_atom_site_label_1
_geom_bond_atom_site_label_2
_geom_bond_distance
V1 O11 1.608(7)
V1 O10 1.937(7)
V1 O14 2.029(7)
V1 O12 2.029(7)
V1 O25 2.152(9)
V1 O5 2.235(7)
V1 V3 3.016(3)
V2 O15 1.608(8)
V2 O5 1.958(7)
V2 O14 1.964(7)
V2 O2 1.967(7)
V2 N7 2.172(9)
V2 O1 2.299(7)
V3 O18 1.617(7)
V3 O10 1.946(7)
V3 O13 1.955(7)
V3 O9 1.974(7)
V3 O12 1.999(7)
V3 Ge5 2.963(2)
V4 O19 1.604(6)
V4 O6 1.949(7)
V4 O2 1.959(7)
V4 O1 1.961(7)
V4 O8 2.001(7)
V4 Ge4 2.975(2)
V4 V6 3.035(3)
V5 O16 1.615(8)
V5 O17 1.955(7)
V5 O20 1.962(7)
V5 O13 1.983(7)
V5 N1 2.186(11)
V5 O9 2.294(8)
V6 O22 1.614(7)
V6 O6 1.945(7)
V6 O20 1.995(7)
V6 O8 2.054(7)
V6 O24 2.155(10)
V6 O17 2.246(7)
Ge1 O5 1.726(7)
Ge1 O3 1.729(7)
Ge1 O7 1.737(6)
Ge1 O17 1.753(7)
Ge2 O9 1.732(6)
Ge2 O23 1.742(8)
Ge2 O8 1.760(6)
Ge2 O4 1.772(7)
Ge3 O1 1.728(6)
Ge3 O21 1.734(7)
Ge3 O12 1.764(6)
Ge3 O4 1.786(7)
Ge4 O3 1.830(6)
Ge4 O6 1.853(7)
Ge4 O27 1.868(7)
Ge4 O2 1.888(7)
Ge4 N6 2.028(9)
Ge4 N5 2.105(8)
Ge5 O7 1.851(6)
Ge5 O28 1.867(7)
Ge5 O10 1.873(7)
Ge5 O13 1.884(7)
Ge5 N12 2.050(9)
Ge5 N11 2.089(8)
O14 C13 1.423(13)
O20 C1 1.435(14)
O24 C5 1.451(17)
O25 C17 1.477(15)
O27 C9 1.437(12)
O28 C21 1.397(12)
N1 C3 1.416(16)
N1 C2 1.493(18)
N2 C4 1.43(2)
N3 C6 1.420(16)
N3 C7 1.472(17)
N4 C8 1.488(18)
N5 C11 1.469(18)
N5 C10 1.503(17)
N6 C12 1.490(13)
N7 C15 1.417(15)
N7 C14 1.422(18)
N8 C16 1.416(18)
N9 C18 1.45(2)
N9 C19 1.55(3)
N10 C20 1.493(17)
N11 C22 1.457(17)
N11 C23 1.463(15)
N12 C24 1.441(14)
C1 C2 1.470(17)
C3 C4 1.49(2)
C5 C6 1.55(2)
C7 C8 1.40(4)
C9 C10 1.485(19)
C11 C12 1.485(18)
C13 C14 1.447(17)
C15 C16 1.55(3)
C17 C18 1.47(2)
C19 C20 1.540(18)
C21 C22 1.495(19)
C23 C24 1.48(2)
